data_7000585
loop_
_publ_author_name
'Martin, Eddy'
'Hughes, David L.'
'Hursthouse, Michael B.'
'Male, Louise'
'Lancaster, Simon J.'

_publ_section_title
;
 The synthesis, structure and reactivity of 4-nonafluorobiphenyl
 complexes
;
_journal_issue 9
_journal_name_full 'Dalton Transactions'
_journal_page_first 1593
_journal_page_last 1601
_journal_paper_doi 10.1039/b817252h
_journal_year 2009
_chemical_formula_moiety 'C38 H3 B F27 N, 2(CH2Cl2)'
_chemical_formula_structural '[(C6F5C6F4)3B(NCCH3)].(CH2Cl2)2'
_chemical_formula_sum 'C40 H7 B Cl4 F27 N'
_chemical_formula_weight 1167.08
_chemical_name_common
;Tris(p-Nonafluorobiphenyl)boron acetonitrile
bis(dichloromethane) solvate
;
_chemical_name_systematic
;
Tris(p-Nonafluorobiphenyl)boron acetonitrile bis(dichloromethane) solvate
;
_space_group_IT_number 2
_symmetry_cell_setting triclinic
_symmetry_space_group_name_Hall '-P 1'
_symmetry_space_group_name_H-M 'P -1'
_atom_sites_solution_hydrogens geom
_atom_sites_solution_primary direct
_atom_sites_solution_secondary difmap
_audit_creation_method 'SHELXL-97 and CrysAlis RED'
_cell_angle_alpha 104.808(3)
_cell_angle_beta 89.136(3)
_cell_angle_gamma 105.715(3)
_cell_formula_units_Z 2
_cell_length_a 9.2820(4)
_cell_length_b 13.8838(5)
_cell_length_c 17.4899(7)
_cell_measurement_temperature 140(1)
_cell_volume 2094.05(15)
_computing_cell_refinement
;
CrysAlis RED, Oxford Diffraction Ltd., Version 1.171.27p20 beta
;
_computing_data_collection
;
CrysAlis CCD, Oxford Diffraction Ltd., Version 1.171.27p20 beta
;
_computing_data_reduction
;
CrysAlis RED, Oxford Diffraction Ltd., Version 1.171.27p20 beta
;
_computing_molecular_graphics 'ORTEP (Johnson, 1971)'
_computing_publication_material 'SHELXL-97 (Sheldrick, 1997b)'
_computing_structure_refinement 'SHELXL-97 (Sheldrick, 1997b)'
_computing_structure_solution 'SHELXS-97 (Sheldrick, 1997a)'
_diffrn_ambient_temperature 140(1)
_diffrn_detector_area_resol_mean 16.0050
_diffrn_measured_fraction_theta_full 0.992
_diffrn_measured_fraction_theta_max 0.992
_diffrn_measurement_device_type 'Oxford Diffraction Xcalibur 3/CCD'
_diffrn_measurement_method 'Thin slice \f and \w scans'
_diffrn_radiation_monochromator graphite
_diffrn_radiation_source 'Enhance (Mo) X-ray Source'
_diffrn_radiation_type Mo-K\a
_diffrn_radiation_wavelength 0.71073
_diffrn_reflns_av_R_equivalents 0.0780
_diffrn_reflns_av_sigmaI/netI 0.1282
_diffrn_reflns_limit_h_max 11
_diffrn_reflns_limit_h_min -11
_diffrn_reflns_limit_k_max 16
_diffrn_reflns_limit_k_min -16
_diffrn_reflns_limit_l_max 20
_diffrn_reflns_limit_l_min -20
_diffrn_reflns_number 23775
_diffrn_reflns_theta_full 25.00
_diffrn_reflns_theta_max 25.00
_diffrn_reflns_theta_min 3.11
_exptl_absorpt_coefficient_mu 0.439
_exptl_absorpt_correction_T_max 1.09
_exptl_absorpt_correction_T_min 0.89
_exptl_absorpt_correction_type multi-scan
_exptl_absorpt_process_details 'SADABS V2.10 (Sheldrick, G.M., 2003)'
_exptl_crystal_colour colourless
_exptl_crystal_density_diffrn 1.851
_exptl_crystal_density_method 'not measured'
_exptl_crystal_description plates
_exptl_crystal_F_000 1140
_exptl_crystal_size_max 0.52
_exptl_crystal_size_mid 0.16
_exptl_crystal_size_min 0.09
_refine_diff_density_max 0.451
_refine_diff_density_min -0.408
_refine_diff_density_rms 0.052
_refine_ls_extinction_method none
_refine_ls_goodness_of_fit_ref 0.847
_refine_ls_hydrogen_treatment constr
_refine_ls_matrix_type full
_refine_ls_number_parameters 694
_refine_ls_number_reflns 7309
_refine_ls_number_restraints 18
_refine_ls_restrained_S_all 0.849
_refine_ls_R_factor_all 0.1434
_refine_ls_R_factor_gt 0.0474
_refine_ls_shift/su_max 0.003
_refine_ls_shift/su_mean 0.000
_refine_ls_structure_factor_coef Fsqd
_refine_ls_weighting_details 'calc w=1/[\s^2^(Fo^2^)+(0.0354P)^2^+0.0000P] where P=(Fo^2^+2Fc^2^)/3'
_refine_ls_weighting_scheme calc
_refine_ls_wR_factor_gt 0.0742
_refine_ls_wR_factor_ref 0.0908
_reflns_number_gt 3380
_reflns_number_total 7309
_reflns_threshold_expression I>2sigma(I)
_cod_data_source_file b817252h.txt
_cod_data_source_block em54
_cod_depositor_comments
;
The following automatic conversions were performed:
'_symmetry_cell_setting' value 'Triclinic' changed to 'triclinic'
according to '/home/saulius/struct/CIF-dictionaries/cif_core.dic'
dictionary named 'cif_core.dic' version 2.4.1 from 2010-06-29.

Automatic conversion script
Id: cif_fix_enum 1527 2010-12-29 10:47:43Z saulius 
;
_cod_original_cell_volume 2094.05(14)
_cod_original_sg_symbol_H-M P-1
_cod_database_code 7000585

loop_
_symmetry_equiv_pos_as_xyz
'x, y, z'
'-x, -y, -z'

loop_
_atom_site_label
_atom_site_type_symbol
_atom_site_fract_x
_atom_site_fract_y
_atom_site_fract_z
_atom_site_U_iso_or_equiv
_atom_site_adp_type
_atom_site_occupancy
_atom_site_symmetry_multiplicity
_atom_site_calc_flag
_atom_site_refinement_flags
_atom_site_disorder_assembly
_atom_site_disorder_group
B1 B 0.1836(5) 0.1079(4) 0.2217(2) 0.0285(11) Uani 1 1 d . . .
C11 C 0.2949(4) 0.1660(3) 0.3002(2) 0.0243(9) Uani 1 1 d . . .
C12 C 0.3488(4) 0.2731(3) 0.3244(2) 0.0275(10) Uani 1 1 d . . .
C13 C 0.4376(4) 0.3268(3) 0.3919(2) 0.0282(10) Uani 1 1 d . . .
C14 C 0.4809(4) 0.2764(3) 0.4421(2) 0.0269(10) Uani 1 1 d . . .
C15 C 0.4298(4) 0.1698(3) 0.4196(2) 0.0328(10) Uani 1 1 d . . .
C16 C 0.3414(4) 0.1180(3) 0.3514(2) 0.0297(10) Uani 1 1 d . . .
F12 F 0.3108(2) 0.33070(16) 0.27942(12) 0.0393(6) Uani 1 1 d . . .
F13 F 0.4823(2) 0.43156(17) 0.40990(12) 0.0430(6) Uani 1 1 d . . .
F15 F 0.3015(2) 0.01324(17) 0.33459(13) 0.0453(6) Uani 1 1 d . . .
F16 F 0.4684(2) 0.11544(17) 0.46585(13) 0.0494(7) Uani 1 1 d . . .
C141 C 0.5737(4) 0.3334(3) 0.5169(2) 0.0310(10) Uani 1 1 d . . .
C142 C 0.7176(5) 0.3916(3) 0.5158(2) 0.0457(12) Uani 1 1 d . . .
C143 C 0.8058(4) 0.4442(4) 0.5846(2) 0.0499(13) Uani 1 1 d . . .
C144 C 0.7496(5) 0.4374(3) 0.6556(2) 0.0441(12) Uani 1 1 d . . .
C145 C 0.6052(5) 0.3811(3) 0.6594(2) 0.0374(11) Uani 1 1 d . . .
C146 C 0.5192(4) 0.3306(3) 0.5900(2) 0.0343(10) Uani 1 1 d . . .
F142 F 0.7768(2) 0.3987(2) 0.44613(14) 0.0730(9) Uani 1 1 d . . .
F143 F 0.9472(3) 0.5003(2) 0.58220(15) 0.0906(11) Uani 1 1 d . . .
F144 F 0.8377(3) 0.48775(19) 0.72387(13) 0.0592(7) Uani 1 1 d . . .
F145 F 0.5464(3) 0.3771(2) 0.72906(13) 0.0580(8) Uani 1 1 d . . .
F146 F 0.3776(2) 0.2760(2) 0.59480(13) 0.0556(7) Uani 1 1 d . . .
C21 C 0.0923(4) -0.0119(3) 0.2159(2) 0.0244(9) Uani 1 1 d . . .
C22 C -0.0145(4) -0.0354(3) 0.2703(2) 0.0275(9) Uani 1 1 d . . .
C23 C -0.0996(4) -0.1336(3) 0.2673(2) 0.0281(10) Uani 1 1 d . . .
C24 C -0.0848(4) -0.2184(3) 0.2089(2) 0.0279(10) Uani 1 1 d . . .
C25 C 0.0231(4) -0.1972(3) 0.1555(2) 0.0265(9) Uani 1 1 d . . .
C26 C 0.1083(4) -0.0979(3) 0.1597(2) 0.0253(9) Uani 1 1 d . . .
F22 F -0.0364(2) 0.04190(16) 0.32997(12) 0.0428(6) Uani 1 1 d . . .
F23 F -0.2016(2) -0.14876(16) 0.32185(12) 0.0449(6) Uani 1 1 d . . .
F25 F 0.0425(2) -0.27565(16) 0.09633(12) 0.0384(6) Uani 1 1 d . . .
F26 F 0.2104(2) -0.08802(16) 0.10420(12) 0.0382(6) Uani 1 1 d . . .
C241 C -0.1775(4) -0.3257(3) 0.2035(2) 0.0306(10) Uani 1 1 d . . .
C242 C -0.1667(4) -0.3774(3) 0.2604(2) 0.0382(11) Uani 1 1 d . . .
C243 C -0.2501(5) -0.4763(4) 0.2552(3) 0.0433(11) Uani 1 1 d . . .
C244 C -0.3500(5) -0.5281(3) 0.1910(3) 0.0456(12) Uani 1 1 d . . .
C245 C -0.3669(4) -0.4789(3) 0.1337(3) 0.0402(11) Uani 1 1 d . . .
C246 C -0.2821(4) -0.3799(3) 0.1408(2) 0.0321(10) Uani 1 1 d . . .
F242 F -0.0671(3) -0.32863(18) 0.32240(13) 0.0559(7) Uani 1 1 d . . .
F243 F -0.2359(3) -0.5240(2) 0.31080(15) 0.0672(8) Uani 1 1 d . . .
F244 F -0.4312(3) -0.62754(19) 0.18432(15) 0.0618(7) Uani 1 1 d . . .
F245 F -0.4643(3) -0.52884(19) 0.07144(15) 0.0636(8) Uani 1 1 d . . .
F246 F -0.3001(2) -0.33391(17) 0.08407(13) 0.0436(6) Uani 1 1 d . . .
C31 C 0.2605(4) 0.1217(3) 0.1392(2) 0.0240(9) Uani 1 1 d . . .
C32 C 0.1752(4) 0.1140(3) 0.0720(2) 0.0288(10) Uani 1 1 d . . .
C33 C 0.2355(4) 0.1209(3) 0.0009(2) 0.0304(10) Uani 1 1 d . . .
C34 C 0.3862(4) 0.1341(3) -0.0104(2) 0.0267(9) Uani 1 1 d . . .
C35 C 0.4733(4) 0.1403(3) 0.0558(2) 0.0281(10) Uani 1 1 d . . .
C36 C 0.4111(4) 0.1349(3) 0.1267(2) 0.0270(10) Uani 1 1 d . . .
F32 F 0.0256(2) 0.09824(17) 0.07474(11) 0.0385(6) Uani 1 1 d . . .
F33 F 0.1443(2) 0.11740(17) -0.05980(11) 0.0384(6) Uani 1 1 d . . .
F35 F 0.6217(2) 0.15131(18) 0.04992(12) 0.0428(6) Uani 1 1 d . . .
F36 F 0.5058(2) 0.14015(17) 0.18698(11) 0.0382(6) Uani 1 1 d . . .
C341 C 0.4483(4) 0.1396(3) -0.0886(2) 0.0268(9) Uani 1 1 d . . .
C342 C 0.3889(4) 0.0633(3) -0.1571(2) 0.0307(10) Uani 1 1 d . . .
C343 C 0.4371(5) 0.0686(3) -0.2308(2) 0.0371(11) Uani 1 1 d . . .
C344 C 0.5479(5) 0.1528(3) -0.2382(2) 0.0374(11) Uani 1 1 d . . .
C345 C 0.6130(4) 0.2298(3) -0.1714(2) 0.0350(10) Uani 1 1 d . . .
C346 C 0.5620(4) 0.2225(3) -0.0985(2) 0.0302(10) Uani 1 1 d . . .
F342 F 0.2776(2) -0.02052(17) -0.15243(12) 0.0401(6) Uani 1 1 d . . .
F343 F 0.3754(2) -0.00790(18) -0.29520(12) 0.0493(7) Uani 1 1 d . . .
F344 F 0.5963(2) 0.16184(17) -0.31233(13) 0.0490(7) Uani 1 1 d . . .
F345 F 0.7227(2) 0.31256(18) -0.17822(13) 0.0479(6) Uani 1 1 d . . .
F346 F 0.6240(2) 0.30077(16) -0.03526(12) 0.0407(6) Uani 1 1 d . . .
N41 N 0.0577(3) 0.1687(2) 0.23228(16) 0.0261(8) Uani 1 1 d . . .
C42 C -0.0319(5) 0.2104(3) 0.2422(2) 0.0358(11) Uani 1 1 d . . .
C43 C -0.1430(5) 0.2671(4) 0.2542(3) 0.0737(17) Uani 1 1 d . . .
H43A H -0.0959 0.3387 0.2795 0.111 Uiso 1 1 calc R . .
H43B H -0.2178 0.2389 0.2871 0.111 Uiso 1 1 calc R . .
H43C H -0.1894 0.2614 0.2039 0.111 Uiso 1 1 calc R . .
C100 C 0.8688(8) 0.5560(7) 0.9285(4) 0.055(2) Uani 0.802(4) 1 d P A 1
H10A H 0.8059 0.4861 0.9066 0.066 Uiso 0.802(4) 1 calc PR A 1
H10B H 0.8590 0.5735 0.9853 0.066 Uiso 0.802(4) 1 calc PR A 1
Cl11 Cl 0.8048(2) 0.63994(17) 0.88912(12) 0.0595(6) Uani 0.802(4) 1 d P A 1
Cl12 Cl 1.05413(19) 0.55887(17) 0.91004(10) 0.0801(9) Uani 0.802(4) 1 d P A 1
C400 C 0.871(6) 0.647(4) 0.913(3) 0.13(2) Uiso 0.198(4) 1 d P A 2
H40A H 0.8505 0.6999 0.9562 0.161 Uiso 0.198(4) 1 calc PR A 2
H40B H 0.8094 0.6355 0.8651 0.161 Uiso 0.198(4) 1 calc PR A 2
Cl41 Cl 1.0816(11) 0.6614(9) 0.8962(6) 0.127(5) Uiso 0.198(4) 1 d P A 2
Cl42 Cl 0.885(4) 0.535(3) 0.937(2) 0.348(18) Uiso 0.198(4) 1 d P A 2
C200 C 0.9623(7) 0.8335(15) 0.4931(16) 0.098(3) Uani 0.865(4) 1 d PD B 1
H20A H 0.8939 0.8131 0.4468 0.117 Uiso 0.865(4) 1 calc PR B 1
H20B H 0.9322 0.8861 0.5330 0.117 Uiso 0.865(4) 1 calc PR B 1
Cl21 Cl 1.1420(3) 0.8841(2) 0.46822(18) 0.1421(13) Uani 0.865(4) 1 d PD B 1
Cl22 Cl 0.9514(2) 0.72322(15) 0.53070(9) 0.0879(8) Uani 0.865(4) 1 d PD B 1
C300 C 0.978(3) 0.821(9) 0.502(12) 0.098(3) Uani 0.135(4) 1 d PDU B 2
H30A H 0.9176 0.8302 0.5481 0.117 Uiso 0.135(4) 1 calc PR B 2
H30B H 0.9188 0.7656 0.4593 0.117 Uiso 0.135(4) 1 calc PR B 2
Cl31 Cl 1.142(2) 0.7962(15) 0.5249(10) 0.172(10) Uani 0.135(4) 1 d PDU B 2
Cl32 Cl 1.050(4) 0.939(2) 0.4733(13) 0.239(13) Uani 0.135(4) 1 d PDU . 2

loop_
_atom_site_aniso_label
_atom_site_aniso_U_11
_atom_site_aniso_U_22
_atom_site_aniso_U_33
_atom_site_aniso_U_23
_atom_site_aniso_U_13
_atom_site_aniso_U_12
B1 0.028(3) 0.031(3) 0.024(3) 0.004(2) -0.006(2) 0.007(2)
C11 0.021(2) 0.023(3) 0.026(2) 0.0040(19) 0.0030(17) 0.0039(18)
C12 0.026(2) 0.035(3) 0.024(2) 0.011(2) -0.0061(18) 0.010(2)
C13 0.030(2) 0.016(3) 0.031(2) 0.0039(19) -0.0008(18) -0.0041(19)
C14 0.025(2) 0.033(3) 0.019(2) 0.0067(19) -0.0018(17) 0.0025(19)
C15 0.034(3) 0.037(3) 0.032(2) 0.017(2) -0.0072(19) 0.008(2)
C16 0.030(2) 0.021(3) 0.035(2) 0.005(2) -0.0053(19) 0.0026(19)
F12 0.0452(14) 0.0307(15) 0.0370(14) 0.0108(11) -0.0149(11) -0.0003(11)
F13 0.0530(15) 0.0305(16) 0.0354(14) 0.0048(11) -0.0133(11) -0.0022(12)
F15 0.0530(15) 0.0271(16) 0.0491(15) 0.0051(12) -0.0230(11) 0.0031(12)
F16 0.0584(16) 0.0403(16) 0.0459(15) 0.0152(13) -0.0235(12) 0.0028(12)
C141 0.033(3) 0.031(3) 0.025(2) 0.0080(19) 0.0000(18) 0.001(2)
C142 0.042(3) 0.061(3) 0.023(2) 0.016(2) 0.000(2) -0.009(2)
C143 0.028(3) 0.064(4) 0.040(3) 0.017(2) -0.012(2) -0.020(2)
C144 0.048(3) 0.049(3) 0.025(3) 0.005(2) -0.013(2) 0.000(2)
C145 0.046(3) 0.054(3) 0.016(2) 0.012(2) 0.002(2) 0.018(2)
C146 0.023(3) 0.045(3) 0.033(3) 0.012(2) 0.0025(19) 0.003(2)
F142 0.0410(16) 0.120(3) 0.0362(15) 0.0286(16) -0.0025(12) -0.0218(15)
F143 0.0527(18) 0.128(3) 0.0538(18) 0.0328(18) -0.0214(14) -0.0463(17)
F144 0.0628(17) 0.0638(19) 0.0360(15) 0.0054(13) -0.0194(13) -0.0010(14)
F145 0.0584(17) 0.092(2) 0.0282(14) 0.0127(14) 0.0044(12) 0.0317(15)
F146 0.0320(15) 0.088(2) 0.0391(15) 0.0230(14) 0.0027(11) -0.0026(14)
C21 0.020(2) 0.029(3) 0.022(2) 0.0043(19) -0.0057(17) 0.0061(18)
C22 0.037(3) 0.019(3) 0.022(2) -0.0012(19) -0.0012(18) 0.007(2)
C23 0.025(2) 0.032(3) 0.026(2) 0.012(2) 0.0049(18) 0.003(2)
C24 0.028(2) 0.023(3) 0.030(2) 0.006(2) -0.0043(18) 0.0037(19)
C25 0.029(2) 0.024(3) 0.024(2) -0.0003(19) -0.0020(18) 0.009(2)
C26 0.019(2) 0.032(3) 0.022(2) 0.0063(19) 0.0018(17) 0.0038(19)
F22 0.0539(16) 0.0299(15) 0.0335(13) -0.0020(11) 0.0128(11) 0.0036(12)
F23 0.0534(16) 0.0346(16) 0.0384(14) 0.0079(12) 0.0183(12) 0.0010(12)
F25 0.0447(15) 0.0296(15) 0.0341(13) -0.0016(11) 0.0055(10) 0.0087(11)
F26 0.0389(14) 0.0347(15) 0.0382(14) 0.0067(11) 0.0116(11) 0.0086(11)
C241 0.034(3) 0.028(3) 0.029(2) 0.006(2) 0.0058(19) 0.009(2)
C242 0.042(3) 0.033(3) 0.032(3) 0.004(2) -0.004(2) 0.002(2)
C243 0.066(3) 0.030(3) 0.041(3) 0.018(2) 0.012(2) 0.017(3)
C244 0.041(3) 0.027(3) 0.063(3) 0.010(3) 0.020(2) 0.003(2)
C245 0.031(3) 0.031(3) 0.047(3) -0.003(2) -0.001(2) 0.000(2)
C246 0.030(2) 0.033(3) 0.034(3) 0.010(2) 0.0056(19) 0.007(2)
F242 0.0804(19) 0.0495(18) 0.0368(15) 0.0108(13) -0.0138(13) 0.0159(14)
F243 0.103(2) 0.0517(19) 0.0620(18) 0.0371(15) 0.0154(15) 0.0248(16)
F244 0.0675(18) 0.0280(17) 0.081(2) 0.0157(14) 0.0200(14) -0.0020(14)
F245 0.0502(17) 0.0488(18) 0.0690(19) -0.0020(15) -0.0136(14) -0.0086(13)
F246 0.0464(15) 0.0414(16) 0.0407(14) 0.0127(12) -0.0096(11) 0.0058(12)
C31 0.025(2) 0.016(2) 0.028(2) 0.0050(18) -0.0053(18) 0.0020(17)
C32 0.020(2) 0.029(3) 0.032(2) 0.0048(19) -0.0037(19) 0.0018(18)
C33 0.026(3) 0.033(3) 0.028(2) 0.0045(19) -0.0103(19) 0.0046(19)
C34 0.029(3) 0.025(3) 0.023(2) 0.0050(18) -0.0005(18) 0.0040(19)
C35 0.017(2) 0.036(3) 0.031(2) 0.010(2) -0.0025(18) 0.0055(19)
C36 0.031(3) 0.029(3) 0.020(2) 0.0065(18) -0.0070(18) 0.0071(19)
F32 0.0201(14) 0.0598(17) 0.0301(13) 0.0089(12) -0.0052(10) 0.0044(11)
F33 0.0324(13) 0.0527(17) 0.0303(13) 0.0140(12) -0.0100(10) 0.0085(11)
F35 0.0234(14) 0.0699(18) 0.0367(14) 0.0169(12) -0.0002(10) 0.0125(12)
F36 0.0277(13) 0.0597(17) 0.0278(13) 0.0140(12) -0.0056(10) 0.0103(11)
C341 0.028(2) 0.026(3) 0.028(2) 0.011(2) -0.0022(18) 0.007(2)
C342 0.031(3) 0.027(3) 0.034(3) 0.009(2) -0.0012(19) 0.006(2)
C343 0.047(3) 0.033(3) 0.026(2) 0.001(2) -0.004(2) 0.009(2)
C344 0.045(3) 0.042(3) 0.030(3) 0.014(2) 0.007(2) 0.016(2)
C345 0.033(3) 0.031(3) 0.040(3) 0.014(2) 0.004(2) 0.003(2)
C346 0.036(3) 0.024(3) 0.025(2) 0.0006(19) -0.0026(19) 0.006(2)
F342 0.0425(14) 0.0328(15) 0.0349(13) 0.0019(11) -0.0022(10) 0.0000(12)
F343 0.0631(17) 0.0480(17) 0.0281(13) -0.0011(12) -0.0032(11) 0.0112(13)
F344 0.0642(17) 0.0419(17) 0.0475(15) 0.0175(13) 0.0140(13) 0.0206(13)
F345 0.0466(16) 0.0461(17) 0.0518(16) 0.0261(13) 0.0054(12) 0.0017(13)
F346 0.0385(14) 0.0374(16) 0.0368(14) 0.0063(12) -0.0034(11) -0.0019(11)
N41 0.027(2) 0.021(2) 0.0234(18) 0.0004(15) -0.0064(15) 0.0000(16)
C42 0.030(3) 0.029(3) 0.040(3) -0.007(2) -0.011(2) 0.009(2)
C43 0.047(3) 0.056(4) 0.102(4) -0.024(3) -0.020(3) 0.028(3)
C100 0.044(4) 0.063(6) 0.041(4) -0.008(3) -0.004(3) 0.009(3)
Cl11 0.0611(13) 0.0705(13) 0.0662(12) 0.0327(9) 0.0129(10) 0.0365(10)
Cl12 0.0679(13) 0.131(2) 0.0717(12) 0.0425(12) 0.0266(9) 0.0631(12)
C200 0.080(5) 0.143(8) 0.049(8) 0.009(4) -0.004(5) 0.012(5)
Cl21 0.0903(18) 0.145(3) 0.143(2) 0.017(2) 0.0413(16) -0.0259(16)
Cl22 0.0928(16) 0.1110(18) 0.0585(11) 0.0167(10) 0.0128(9) 0.0313(12)
C300 0.080(5) 0.143(8) 0.049(8) 0.009(4) -0.004(5) 0.012(5)
Cl31 0.157(16) 0.182(18) 0.164(16) -0.059(12) -0.015(11) 0.126(15)
Cl32 0.41(4) 0.216(19) 0.109(15) 0.096(16) 0.030(19) 0.066(18)

loop_
_atom_type_symbol
_atom_type_description
_atom_type_scat_dispersion_real
_atom_type_scat_dispersion_imag
_atom_type_scat_source
C C 0.0033 0.0016 'International Tables Vol C Tables 4.2.6.8 and 6.1.1.4'
H H 0.0000 0.0000 'International Tables Vol C Tables 4.2.6.8 and 6.1.1.4'
B B 0.0013 0.0007 'International Tables Vol C Tables 4.2.6.8 and 6.1.1.4'
N N 0.0061 0.0033 'International Tables Vol C Tables 4.2.6.8 and 6.1.1.4'
F F 0.0171 0.0103 'International Tables Vol C Tables 4.2.6.8 and 6.1.1.4'
Cl Cl 0.1484 0.1585 'International Tables Vol C Tables 4.2.6.8 and 6.1.1.4'

loop_
_geom_angle_atom_site_label_1
_geom_angle_atom_site_label_2
_geom_angle_atom_site_label_3
_geom_angle
_geom_angle_site_symmetry_1
_geom_angle_site_symmetry_3
_geom_angle_publ_flag
N41 B1 C11 103.6(3) . . ?
N41 B1 C21 104.8(3) . . ?
C11 B1 C21 115.1(3) . . ?
N41 B1 C31 105.8(3) . . ?
C11 B1 C31 114.0(3) . . ?
C21 B1 C31 112.2(3) . . ?
C16 C11 C12 112.7(3) . . ?
C16 C11 B1 125.7(4) . . ?
C12 C11 B1 121.6(3) . . ?
F12 C12 C13 116.6(4) . . ?
F12 C12 C11 119.0(3) . . ?
C13 C12 C11 124.4(4) . . ?
F13 C13 C12 119.2(3) . . ?
F13 C13 C14 119.4(3) . . ?
C12 C13 C14 121.4(4) . . ?
C13 C14 C15 115.8(3) . . ?
C13 C14 C141 122.2(4) . . ?
C15 C14 C141 122.0(4) . . ?
F16 C15 C16 119.5(4) . . ?
F16 C15 C14 118.9(3) . . ?
C16 C15 C14 121.6(4) . . ?
F15 C16 C15 116.1(4) . . ?
F15 C16 C11 119.7(3) . . ?
C15 C16 C11 124.2(4) . . ?
C142 C141 C146 116.8(4) . . ?
C142 C141 C14 121.1(3) . . ?
C146 C141 C14 122.0(3) . . ?
F142 C142 C141 119.7(3) . . ?
F142 C142 C143 118.4(4) . . ?
C141 C142 C143 121.9(4) . . ?
F143 C143 C144 119.4(4) . . ?
F143 C143 C142 121.0(4) . . ?
C144 C143 C142 119.6(4) . . ?
C143 C144 C145 120.3(4) . . ?
C143 C144 F144 119.8(4) . . ?
C145 C144 F144 119.9(4) . . ?
F145 C145 C144 120.9(4) . . ?
F145 C145 C146 120.2(4) . . ?
C144 C145 C146 118.9(4) . . ?
F146 C146 C141 119.5(3) . . ?
F146 C146 C145 118.1(4) . . ?
C141 C146 C145 122.4(4) . . ?
C26 C21 C22 113.7(3) . . ?
C26 C21 B1 125.8(3) . . ?
C22 C21 B1 120.5(3) . . ?
F22 C22 C23 117.0(3) . . ?
F22 C22 C21 119.3(3) . . ?
C23 C22 C21 123.7(4) . . ?
F23 C23 C22 119.5(3) . . ?
F23 C23 C24 118.9(3) . . ?
C22 C23 C24 121.6(3) . . ?
C25 C24 C23 115.7(4) . . ?
C25 C24 C241 121.6(4) . . ?
C23 C24 C241 122.7(3) . . ?
F25 C25 C26 118.9(3) . . ?
F25 C25 C24 119.2(4) . . ?
C26 C25 C24 121.9(4) . . ?
F26 C26 C25 115.9(3) . . ?
F26 C26 C21 120.7(3) . . ?
C25 C26 C21 123.3(4) . . ?
C242 C241 C246 116.0(4) . . ?
C242 C241 C24 122.6(4) . . ?
C246 C241 C24 121.4(4) . . ?
F242 C242 C243 118.7(4) . . ?
F242 C242 C241 118.5(4) . . ?
C243 C242 C241 122.8(4) . . ?
F243 C243 C242 121.2(4) . . ?
F243 C243 C244 119.5(4) . . ?
C242 C243 C244 119.3(4) . . ?
F244 C244 C243 119.8(4) . . ?
F244 C244 C245 120.4(4) . . ?
C243 C244 C245 119.9(4) . . ?
F245 C245 C246 120.6(4) . . ?
F245 C245 C244 120.1(4) . . ?
C246 C245 C244 119.3(4) . . ?
F246 C246 C245 118.1(4) . . ?
F246 C246 C241 119.2(4) . . ?
C245 C246 C241 122.7(4) . . ?
C36 C31 C32 113.4(3) . . ?
C36 C31 B1 124.8(3) . . ?
C32 C31 B1 121.7(3) . . ?
F32 C32 C33 116.8(3) . . ?
F32 C32 C31 120.0(3) . . ?
C33 C32 C31 123.2(3) . . ?
F33 C33 C32 118.6(3) . . ?
F33 C33 C34 118.8(3) . . ?
C32 C33 C34 122.5(3) . . ?
C33 C34 C35 115.2(3) . . ?
C33 C34 C341 121.4(3) . . ?
C35 C34 C341 123.3(3) . . ?
F35 C35 C36 119.3(3) . . ?
F35 C35 C34 119.4(3) . . ?
C36 C35 C34 121.3(3) . . ?
F36 C36 C35 116.4(3) . . ?
F36 C36 C31 119.2(3) . . ?
C35 C36 C31 124.3(3) . . ?
C346 C341 C342 115.8(3) . . ?
C346 C341 C34 122.9(3) . . ?
C342 C341 C34 121.3(4) . . ?
F342 C342 C343 117.5(3) . . ?
F342 C342 C341 119.5(3) . . ?
C343 C342 C341 123.0(4) . . ?
F343 C343 C344 120.2(4) . . ?
F343 C343 C342 120.4(4) . . ?
C344 C343 C342 119.4(4) . . ?
C343 C344 C345 119.7(4) . . ?
C343 C344 F344 120.7(4) . . ?
C345 C344 F344 119.5(4) . . ?
F345 C345 C346 120.4(4) . . ?
F345 C345 C344 120.0(4) . . ?
C346 C345 C344 119.5(4) . . ?
F346 C346 C345 117.9(4) . . ?
F346 C346 C341 119.5(3) . . ?
C345 C346 C341 122.6(4) . . ?
C42 N41 B1 177.5(4) . . ?
N41 C42 C43 177.9(5) . . ?
C42 C43 H43A 109.5 . . ?
C42 C43 H43B 109.5 . . ?
H43A C43 H43B 109.5 . . ?
C42 C43 H43C 109.5 . . ?
H43A C43 H43C 109.5 . . ?
H43B C43 H43C 109.5 . . ?
Cl11 C100 Cl12 113.6(5) . . ?
Cl11 C100 H10A 108.8 . . ?
Cl12 C100 H10A 108.8 . . ?
Cl11 C100 H10B 108.8 . . ?
Cl12 C100 H10B 108.8 . . ?
H10A C100 H10B 107.7 . . ?
Cl42 C400 Cl41 81(3) . . ?
Cl42 C400 H40A 115.1 . . ?
Cl41 C400 H40A 115.1 . . ?
Cl42 C400 H40B 115.1 . . ?
Cl41 C400 H40B 115.1 . . ?
H40A C400 H40B 112.1 . . ?
C400 Cl41 Cl42 46.1(18) . . ?
C400 Cl42 Cl41 53(2) . . ?
Cl21 C200 Cl22 110.7(5) . . ?
Cl21 C200 H20A 109.5 . . ?
Cl22 C200 H20A 109.5 . . ?
Cl21 C200 H20B 109.5 . . ?
Cl22 C200 H20B 109.5 . . ?
H20A C200 H20B 108.1 . . ?
Cl31 C300 Cl32 100.5(17) . . ?
Cl31 C300 H30A 111.7 . . ?
Cl32 C300 H30A 111.7 . . ?
Cl31 C300 H30B 111.7 . . ?
Cl32 C300 H30B 111.7 . . ?
H30A C300 H30B 109.4 . . ?
C300 Cl32 Cl32 115(5) . 2_776 ?

loop_
_geom_bond_atom_site_label_1
_geom_bond_atom_site_label_2
_geom_bond_distance
_geom_bond_site_symmetry_2
_geom_bond_publ_flag
B1 N41 1.600(5) . ?
B1 C11 1.621(5) . ?
B1 C21 1.627(6) . ?
B1 C31 1.632(5) . ?
C11 C16 1.380(5) . ?
C11 C12 1.387(5) . ?
C12 F12 1.366(4) . ?
C12 C13 1.369(5) . ?
C13 F13 1.353(4) . ?
C13 C14 1.378(5) . ?
C14 C15 1.378(5) . ?
C14 C141 1.489(5) . ?
C15 F16 1.348(4) . ?
C15 C16 1.373(5) . ?
C16 F15 1.354(4) . ?
C141 C142 1.364(5) . ?
C141 C146 1.374(5) . ?
C142 F142 1.345(4) . ?
C142 C143 1.381(5) . ?
C143 F143 1.339(4) . ?
C143 C144 1.355(5) . ?
C144 C145 1.367(5) . ?
C144 F144 1.370(4) . ?
C145 F145 1.336(4) . ?
C145 C146 1.376(5) . ?
C146 F146 1.341(4) . ?
C21 C26 1.381(5) . ?
C21 C22 1.396(5) . ?
C22 F22 1.349(4) . ?
C22 C23 1.366(5) . ?
C23 F23 1.349(4) . ?
C23 C24 1.384(5) . ?
C24 C25 1.384(5) . ?
C24 C241 1.485(5) . ?
C25 F25 1.347(4) . ?
C25 C26 1.376(5) . ?
C26 F26 1.352(4) . ?
C241 C242 1.387(5) . ?
C241 C246 1.387(5) . ?
C242 F242 1.343(4) . ?
C242 C243 1.362(5) . ?
C243 F243 1.335(4) . ?
C243 C244 1.376(6) . ?
C244 F244 1.358(4) . ?
C244 C245 1.383(6) . ?
C245 F245 1.336(4) . ?
C245 C246 1.362(5) . ?
C246 F246 1.344(4) . ?
C31 C36 1.382(5) . ?
C31 C32 1.392(5) . ?
C32 F32 1.348(4) . ?
C32 C33 1.372(5) . ?
C33 F33 1.350(4) . ?
C33 C34 1.378(5) . ?
C34 C35 1.392(5) . ?
C34 C341 1.488(5) . ?
C35 F35 1.350(4) . ?
C35 C36 1.372(5) . ?
C36 F36 1.358(4) . ?
C341 C346 1.381(5) . ?
C341 C342 1.385(5) . ?
C342 F342 1.350(4) . ?
C342 C343 1.372(5) . ?
C343 F343 1.342(4) . ?
C343 C344 1.365(5) . ?
C344 C345 1.381(5) . ?
C344 F344 1.390(4) . ?
C345 F345 1.342(4) . ?
C345 C346 1.371(5) . ?
C346 F346 1.342(4) . ?
N41 C42 1.124(4) . ?
C42 C43 1.441(5) . ?
C43 H43A 0.9600 . ?
C43 H43B 0.9600 . ?
C43 H43C 0.9600 . ?
C100 Cl11 1.727(10) . ?
C100 Cl12 1.737(8) . ?
C100 H10A 0.9700 . ?
C100 H10B 0.9700 . ?
C400 Cl42 1.75(6) . ?
C400 Cl41 1.93(5) . ?
C400 H40A 0.9700 . ?
C400 H40B 0.9700 . ?
Cl41 Cl42 2.41(4) . ?
C200 Cl21 1.722(9) . ?
C200 Cl22 1.793(9) . ?
C200 H20A 0.9700 . ?
C200 H20B 0.9700 . ?
C300 Cl31 1.72(2) . ?
C300 Cl32 1.80(3) . ?
C300 H30A 0.9700 . ?
C300 H30B 0.9700 . ?
Cl32 Cl32 2.16(6) 2_776 ?

loop_
_geom_torsion_atom_site_label_1
_geom_torsion_atom_site_label_2
_geom_torsion_atom_site_label_3
_geom_torsion_atom_site_label_4
_geom_torsion
_geom_torsion_site_symmetry_1
_geom_torsion_site_symmetry_2
_geom_torsion_site_symmetry_3
_geom_torsion_site_symmetry_4
_geom_torsion_publ_flag
N41 B1 C11 C16 128.4(4) . . . . ?
C21 B1 C11 C16 14.6(5) . . . . ?
C31 B1 C11 C16 -117.1(4) . . . . ?
N41 B1 C11 C12 -48.7(4) . . . . ?
C21 B1 C11 C12 -162.5(3) . . . . ?
C31 B1 C11 C12 65.8(5) . . . . ?
C16 C11 C12 F12 -179.6(3) . . . . ?
B1 C11 C12 F12 -2.1(5) . . . . ?
C16 C11 C12 C13 -0.5(5) . . . . ?
B1 C11 C12 C13 177.0(4) . . . . ?
F12 C12 C13 F13 -0.2(5) . . . . ?
C11 C12 C13 F13 -179.3(3) . . . . ?
F12 C12 C13 C14 179.1(3) . . . . ?
C11 C12 C13 C14 0.0(6) . . . . ?
F13 C13 C14 C15 179.6(3) . . . . ?
C12 C13 C14 C15 0.3(5) . . . . ?
F13 C13 C14 C141 1.1(5) . . . . ?
C12 C13 C14 C141 -178.2(3) . . . . ?
C13 C14 C15 F16 179.7(3) . . . . ?
C141 C14 C15 F16 -1.8(5) . . . . ?
C13 C14 C15 C16 0.0(5) . . . . ?
C141 C14 C15 C16 178.5(4) . . . . ?
F16 C15 C16 F15 -1.5(5) . . . . ?
C14 C15 C16 F15 178.3(3) . . . . ?
F16 C15 C16 C11 179.7(3) . . . . ?
C14 C15 C16 C11 -0.6(6) . . . . ?
C12 C11 C16 F15 -178.0(3) . . . . ?
B1 C11 C16 F15 4.6(6) . . . . ?
C12 C11 C16 C15 0.8(5) . . . . ?
B1 C11 C16 C15 -176.6(4) . . . . ?
C13 C14 C141 C142 -65.4(5) . . . . ?
C15 C14 C141 C142 116.1(5) . . . . ?
C13 C14 C141 C146 114.3(4) . . . . ?
C15 C14 C141 C146 -64.1(6) . . . . ?
C146 C141 C142 F142 -179.0(4) . . . . ?
C14 C141 C142 F142 0.7(7) . . . . ?
C146 C141 C142 C143 0.9(7) . . . . ?
C14 C141 C142 C143 -179.3(4) . . . . ?
F142 C142 C143 F143 -0.5(7) . . . . ?
C141 C142 C143 F143 179.5(4) . . . . ?
F142 C142 C143 C144 -179.2(4) . . . . ?
C141 C142 C143 C144 0.8(8) . . . . ?
F143 C143 C144 C145 179.6(4) . . . . ?
C142 C143 C144 C145 -1.7(7) . . . . ?
F143 C143 C144 F144 0.0(7) . . . . ?
C142 C143 C144 F144 178.7(4) . . . . ?
C143 C144 C145 F145 -177.3(4) . . . . ?
F144 C144 C145 F145 2.3(6) . . . . ?
C143 C144 C145 C146 0.9(7) . . . . ?
F144 C144 C145 C146 -179.6(4) . . . . ?
C142 C141 C146 F146 179.0(4) . . . . ?
C14 C141 C146 F146 -0.8(6) . . . . ?
C142 C141 C146 C145 -1.8(6) . . . . ?
C14 C141 C146 C145 178.4(4) . . . . ?
F145 C145 C146 F146 -1.6(6) . . . . ?
C144 C145 C146 F146 -179.8(4) . . . . ?
F145 C145 C146 C141 179.1(4) . . . . ?
C144 C145 C146 C141 1.0(7) . . . . ?
N41 B1 C21 C26 132.0(3) . . . . ?
C11 B1 C21 C26 -114.9(4) . . . . ?
C31 B1 C21 C26 17.6(5) . . . . ?
N41 B1 C21 C22 -47.3(4) . . . . ?
C11 B1 C21 C22 65.8(4) . . . . ?
C31 B1 C21 C22 -161.7(3) . . . . ?
C26 C21 C22 F22 177.5(3) . . . . ?
B1 C21 C22 F22 -3.1(5) . . . . ?
C26 C21 C22 C23 -2.1(5) . . . . ?
B1 C21 C22 C23 177.3(3) . . . . ?
F22 C22 C23 F23 1.2(5) . . . . ?
C21 C22 C23 F23 -179.1(3) . . . . ?
F22 C22 C23 C24 -179.3(3) . . . . ?
C21 C22 C23 C24 0.3(6) . . . . ?
F23 C23 C24 C25 -179.3(3) . . . . ?
C22 C23 C24 C25 1.2(5) . . . . ?
F23 C23 C24 C241 0.5(5) . . . . ?
C22 C23 C24 C241 -179.0(4) . . . . ?
C23 C24 C25 F25 -179.0(3) . . . . ?
C241 C24 C25 F25 1.2(5) . . . . ?
C23 C24 C25 C26 -0.9(5) . . . . ?
C241 C24 C25 C26 179.3(3) . . . . ?
F25 C25 C26 F26 -2.4(5) . . . . ?
C24 C25 C26 F26 179.6(3) . . . . ?
F25 C25 C26 C21 177.1(3) . . . . ?
C24 C25 C26 C21 -1.0(6) . . . . ?
C22 C21 C26 F26 -178.2(3) . . . . ?
B1 C21 C26 F26 2.5(5) . . . . ?
C22 C21 C26 C25 2.4(5) . . . . ?
B1 C21 C26 C25 -176.9(3) . . . . ?
C25 C24 C241 C242 113.3(4) . . . . ?
C23 C24 C241 C242 -66.4(5) . . . . ?
C25 C24 C241 C246 -67.4(5) . . . . ?
C23 C24 C241 C246 112.8(4) . . . . ?
C246 C241 C242 F242 179.9(3) . . . . ?
C24 C241 C242 F242 -0.8(6) . . . . ?
C246 C241 C242 C243 1.6(6) . . . . ?
C24 C241 C242 C243 -179.1(4) . . . . ?
F242 C242 C243 F243 1.1(6) . . . . ?
C241 C242 C243 F243 179.4(4) . . . . ?
F242 C242 C243 C244 -178.4(4) . . . . ?
C241 C242 C243 C244 -0.1(6) . . . . ?
F243 C243 C244 F244 -1.0(6) . . . . ?
C242 C243 C244 F244 178.5(4) . . . . ?
F243 C243 C244 C245 179.1(4) . . . . ?
C242 C243 C244 C245 -1.4(6) . . . . ?
F244 C244 C245 F245 0.4(6) . . . . ?
C243 C244 C245 F245 -179.7(4) . . . . ?
F244 C244 C245 C246 -178.7(3) . . . . ?
C243 C244 C245 C246 1.2(6) . . . . ?
F245 C245 C246 F246 0.6(6) . . . . ?
C244 C245 C246 F246 179.7(3) . . . . ?
F245 C245 C246 C241 -178.7(3) . . . . ?
C244 C245 C246 C241 0.4(6) . . . . ?
C242 C241 C246 F246 179.0(3) . . . . ?
C24 C241 C246 F246 -0.3(5) . . . . ?
C242 C241 C246 C245 -1.7(6) . . . . ?
C24 C241 C246 C245 179.0(4) . . . . ?
N41 B1 C31 C36 142.8(3) . . . . ?
C11 B1 C31 C36 29.6(5) . . . . ?
C21 B1 C31 C36 -103.5(4) . . . . ?
N41 B1 C31 C32 -41.7(5) . . . . ?
C11 B1 C31 C32 -154.9(3) . . . . ?
C21 B1 C31 C32 72.1(5) . . . . ?
C36 C31 C32 F32 178.3(3) . . . . ?
B1 C31 C32 F32 2.3(5) . . . . ?
C36 C31 C32 C33 -1.2(5) . . . . ?
B1 C31 C32 C33 -177.2(4) . . . . ?
F32 C32 C33 F33 3.6(5) . . . . ?
C31 C32 C33 F33 -176.9(3) . . . . ?
F32 C32 C33 C34 -178.2(3) . . . . ?
C31 C32 C33 C34 1.3(6) . . . . ?
F33 C33 C34 C35 178.0(3) . . . . ?
C32 C33 C34 C35 -0.2(6) . . . . ?
F33 C33 C34 C341 -2.9(5) . . . . ?
C32 C33 C34 C341 179.0(4) . . . . ?
C33 C34 C35 F35 178.8(3) . . . . ?
C341 C34 C35 F35 -0.4(6) . . . . ?
C33 C34 C35 C36 -0.8(5) . . . . ?
C341 C34 C35 C36 180.0(4) . . . . ?
F35 C35 C36 F36 -0.6(5) . . . . ?
C34 C35 C36 F36 179.0(3) . . . . ?
F35 C35 C36 C31 -178.7(3) . . . . ?
C34 C35 C36 C31 0.9(6) . . . . ?
C32 C31 C36 F36 -177.9(3) . . . . ?
B1 C31 C36 F36 -2.0(5) . . . . ?
C32 C31 C36 C35 0.1(5) . . . . ?
B1 C31 C36 C35 176.0(4) . . . . ?
C33 C34 C341 C346 123.5(4) . . . . ?
C35 C34 C341 C346 -57.4(6) . . . . ?
C33 C34 C341 C342 -52.9(5) . . . . ?
C35 C34 C341 C342 126.2(4) . . . . ?
C346 C341 C342 F342 179.9(3) . . . . ?
C34 C341 C342 F342 -3.5(5) . . . . ?
C346 C341 C342 C343 -0.6(6) . . . . ?
C34 C341 C342 C343 176.0(4) . . . . ?
F342 C342 C343 F343 -0.6(6) . . . . ?
C341 C342 C343 F343 179.9(3) . . . . ?
F342 C342 C343 C344 179.0(3) . . . . ?
C341 C342 C343 C344 -0.5(6) . . . . ?
F343 C343 C344 C345 -178.5(4) . . . . ?
C342 C343 C344 C345 1.9(6) . . . . ?
F343 C343 C344 F344 1.4(6) . . . . ?
C342 C343 C344 F344 -178.2(3) . . . . ?
C343 C344 C345 F345 179.6(4) . . . . ?
F344 C344 C345 F345 -0.3(6) . . . . ?
C343 C344 C345 C346 -2.2(6) . . . . ?
F344 C344 C345 C346 177.9(3) . . . . ?
F345 C345 C346 F346 0.7(6) . . . . ?
C344 C345 C346 F346 -177.5(3) . . . . ?
F345 C345 C346 C341 179.2(3) . . . . ?
C344 C345 C346 C341 1.1(6) . . . . ?
C342 C341 C346 F346 178.9(3) . . . . ?
C34 C341 C346 F346 2.3(6) . . . . ?
C342 C341 C346 C345 0.3(6) . . . . ?
C34 C341 C346 C345 -176.2(4) . . . . ?
C11 B1 N41 C42 -59(9) . . . . ?
C21 B1 N41 C42 62(9) . . . . ?
C31 B1 N41 C42 -180(100) . . . . ?
B1 N41 C42 C43 135(11) . . . . ?
Cl31 C300 Cl32 Cl32 -132(6) . . . 2_776 ?
